data_7046504
loop_
_publ_author_name
'Wang, Zhong-Jie'
'Ge, Fa-Yuan'
'Sun, Guo-Hao'
'Zheng, He-Gen'

_publ_section_title
;
 Two MOFs as dual-responsive photoluminescence sensors for metal and
 inorganic ion detection.
;
_journal_issue 25
_journal_name_full 'Dalton transactions (Cambridge, England : 2003)'
_journal_page_first 8257
_journal_page_last 8263
_journal_paper_doi 10.1039/c8dt01363b
_journal_volume 47
_journal_year 2018
_chemical_formula_sum 'C26 H15 F4 N5 O4 Zn'
_chemical_formula_weight 602.80
_space_group_crystal_system triclinic
_space_group_IT_number 2
_space_group_name_Hall '-P 1'
_space_group_name_H-M_alt 'P -1'
_symmetry_space_group_name_Hall '-P 1'
_symmetry_space_group_name_H-M 'P -1'
_atom_sites_solution_hydrogens mixed
_audit_creation_method SHELXL-2014/7
_audit_update_record
;
2018-04-06 deposited with the CCDC.
2018-05-29 downloaded from the CCDC.
;
_cell_angle_alpha 116.6100(10)
_cell_angle_beta 91.5160(10)
_cell_angle_gamma 103.2240(10)
_cell_formula_units_Z 2
_cell_length_a 10.8391(8)
_cell_length_b 11.1144(9)
_cell_length_c 11.6293(9)
_cell_measurement_reflns_used 5489
_cell_measurement_temperature 296(2)
_cell_measurement_theta_max 27.559
_cell_measurement_theta_min 1.952
_cell_volume 1205.92(16)
_computing_cell_refinement 'Bruker SMART'
_computing_data_collection 'Bruker SMART'
_computing_data_reduction 'Bruker SAINT'
_computing_molecular_graphics 'Bruker SHELXTL'
_computing_publication_material 'Bruker SHELXTL'
_computing_structure_refinement 'SHELXL-2014/7 (Sheldrick, 2014)'
_computing_structure_solution 'Bruker SHELXTL'
_diffrn_ambient_temperature 296(2)
_diffrn_measured_fraction_theta_full 0.984
_diffrn_measured_fraction_theta_max 0.984
_diffrn_measurement_device_type 'CCD area detector'
_diffrn_measurement_method 'phi and omega scans'
_diffrn_radiation_type MoK\a
_diffrn_radiation_wavelength 0.71073
_diffrn_reflns_av_R_equivalents 0.0301
_diffrn_reflns_av_unetI/netI 0.0461
_diffrn_reflns_Laue_measured_fraction_full 0.984
_diffrn_reflns_Laue_measured_fraction_max 0.984
_diffrn_reflns_limit_h_max 14
_diffrn_reflns_limit_h_min -13
_diffrn_reflns_limit_k_max 13
_diffrn_reflns_limit_k_min -14
_diffrn_reflns_limit_l_max 15
_diffrn_reflns_limit_l_min -15
_diffrn_reflns_number 11076
_diffrn_reflns_point_group_measured_fraction_full 0.984
_diffrn_reflns_point_group_measured_fraction_max 0.984
_diffrn_reflns_theta_full 25.242
_diffrn_reflns_theta_max 27.559
_diffrn_reflns_theta_min 1.952
_diffrn_source 'sealed tube'
_exptl_absorpt_coefficient_mu 1.095
_exptl_absorpt_correction_T_max 0.812
_exptl_absorpt_correction_T_min 0.761
_exptl_absorpt_correction_type multi-scan
_exptl_absorpt_process_details SADABS;Bruck,2000
_exptl_crystal_colour colorless
_exptl_crystal_density_diffrn 1.660
_exptl_crystal_density_meas 1.660
_exptl_crystal_density_method 'not measured'
_exptl_crystal_description bulk
_exptl_crystal_F_000 608
_exptl_crystal_size_max 0.25
_exptl_crystal_size_mid 0.21
_exptl_crystal_size_min 0.19
_refine_diff_density_max 0.378
_refine_diff_density_min -0.359
_refine_diff_density_rms 0.065
_refine_ls_extinction_method none
_refine_ls_goodness_of_fit_ref 1.039
_refine_ls_hydrogen_treatment mixed
_refine_ls_matrix_type full
_refine_ls_number_parameters 365
_refine_ls_number_reflns 5576
_refine_ls_number_restraints 0
_refine_ls_restrained_S_all 1.039
_refine_ls_R_factor_all 0.0410
_refine_ls_R_factor_gt 0.0341
_refine_ls_shift/su_max 0.001
_refine_ls_shift/su_mean 0.000
_refine_ls_structure_factor_coef Fsqd
_refine_ls_weighting_details 'w=1/[\s^2^(Fo^2^)+(0.0322P)^2^+0.5205P] where P=(Fo^2^+2Fc^2^)/3'
_refine_ls_weighting_scheme calc
_refine_ls_wR_factor_gt 0.0794
_refine_ls_wR_factor_ref 0.0833
_reflns_Friedel_coverage 0.000
_reflns_number_gt 4754
_reflns_number_total 5576
_reflns_threshold_expression 'I > 2\s(I)'
_cod_data_source_file c8dt01363b2.cif
_cod_data_source_block 1
_cod_depositor_comments 'Adding full bibliography for 7046504--7046505.cif.'
_cod_database_code 7046504
_shelx_shelxl_version_number 2014/7
_shelx_space_group_comment
;
The symmetry employed for this shelxl refinement is uniquely defined
by the following loop, which should always be used as a source of
symmetry information in preference to the above space-group names.
They are only intended as comments.
;
_shelx_estimated_absorpt_t_min 0.761
_shelx_estimated_absorpt_t_max 0.812

loop_
_space_group_symop_operation_xyz
'x, y, z'
'-x, -y, -z'

loop_
_atom_site_label
_atom_site_type_symbol
_atom_site_fract_x
_atom_site_fract_y
_atom_site_fract_z
_atom_site_U_iso_or_equiv
_atom_site_adp_type
_atom_site_occupancy
_atom_site_site_symmetry_order
_atom_site_calc_flag
_atom_site_refinement_flags_posn
_atom_site_refinement_flags_adp
C1 C 0.5171(2) 0.3912(2) 0.5745(2) 0.0278(5) Uani 1 1 d . .
H1 H 0.4666 0.4474 0.6230 0.033 Uiso 1 1 calc R U
C2 C 0.4780(2) 0.2510(2) 0.5025(2) 0.0283(5) Uani 1 1 d . .
H2 H 0.3969 0.1934 0.4921 0.034 Uiso 1 1 calc R U
C3 C 0.67939(19) 0.3259(2) 0.4865(2) 0.0213(4) Uani 1 1 d . .
H3 H 0.7603 0.3269 0.4617 0.026 Uiso 1 1 calc R U
C4 C 0.58533(19) 0.0693(2) 0.36167(19) 0.0201(4) Uani 1 1 d . .
C5 C 0.47568(19) -0.0277(2) 0.2787(2) 0.0233(4) Uani 1 1 d . .
H5 H 0.3989 -0.0035 0.2803 0.028 Uiso 1 1 calc R U
C6 C 0.48218(19) -0.1619(2) 0.1929(2) 0.0232(4) Uani 1 1 d . .
H6 H 0.4087 -0.2273 0.1377 0.028 Uiso 1 1 calc R U
C7 C 0.59642(19) -0.1998(2) 0.18838(19) 0.0196(4) Uani 1 1 d . .
C8 C 0.7046(2) -0.1008(2) 0.2733(2) 0.0274(5) Uani 1 1 d . .
H8 H 0.7817 -0.1246 0.2722 0.033 Uiso 1 1 calc R U
C9 C 0.6991(2) 0.0324(2) 0.3594(2) 0.0272(5) Uani 1 1 d . .
H9 H 0.7721 0.0973 0.4159 0.033 Uiso 1 1 calc R U
C10 C 0.68988(18) -0.4019(2) 0.10088(19) 0.0191(4) Uani 1 1 d . .
C11 C 0.73654(19) -0.4834(2) -0.0111(2) 0.0214(4) Uani 1 1 d . .
H11 H 0.7097 -0.4882 -0.0901 0.026 Uiso 1 1 calc R U
C12 C 0.82245(18) -0.5572(2) -0.00591(19) 0.0208(4) Uani 1 1 d . .
H12 H 0.8535 -0.6104 -0.0806 0.025 Uiso 1 1 calc R U
C13 C 0.86128(18) -0.5506(2) 0.11168(19) 0.0191(4) Uani 1 1 d . .
C14 C 0.81315(19) -0.4733(2) 0.22295(19) 0.0209(4) Uani 1 1 d . .
H14 H 0.8366 -0.4728 0.3007 0.025 Uiso 1 1 calc R U
C15 C 0.73061(19) -0.3974(2) 0.21818(19) 0.0209(4) Uani 1 1 d . .
H15 H 0.7017 -0.3427 0.2938 0.025 Uiso 1 1 calc R U
C16 C 0.9732(2) -0.7437(2) 0.0293(2) 0.0250(4) Uani 1 1 d . .
H16 H 0.9288 -0.7986 -0.0547 0.030 Uiso 1 1 calc R U
C17 C 1.0702(2) -0.7683(2) 0.0839(2) 0.0252(4) Uani 1 1 d . .
H17 H 1.1041 -0.8443 0.0433 0.030 Uiso 1 1 calc R U
C18 C 1.03827(19) -0.5762(2) 0.2295(2) 0.0221(4) Uani 1 1 d . .
H18 H 1.0451 -0.4952 0.3068 0.027 Uiso 1 1 calc R U
C19 C 0.93402(19) 0.7451(2) 0.53118(18) 0.0195(4) Uani 1 1 d . .
C20 C 0.96766(18) 0.8765(2) 0.51462(19) 0.0189(4) Uani 1 1 d . .
C21 C 1.03610(18) 0.8844(2) 0.41711(19) 0.0207(4) Uani 1 1 d . .
C22 C 0.93304(18) 0.9956(2) 0.59634(19) 0.0209(4) Uani 1 1 d . .
C23 C 0.58973(19) 0.7587(2) 0.83217(19) 0.0220(4) Uani 1 1 d . .
C24 C 0.54285(19) 0.8830(2) 0.91915(19) 0.0202(4) Uani 1 1 d . .
C25 C 0.62650(19) 1.0047(2) 1.0136(2) 0.0222(4) Uani 1 1 d . .
C26 C 0.58538(19) 1.1190(2) 1.09260(19) 0.0216(4) Uani 1 1 d . .
F1 F 0.86911(13) 0.99854(13) 0.69536(12) 0.0312(3) Uani 1 1 d . .
F2 F 0.67065(12) 1.23268(13) 1.18563(12) 0.0303(3) Uani 1 1 d . .
F3 F 0.75204(11) 1.01101(14) 1.03091(13) 0.0321(3) Uani 1 1 d . .
F4 F 1.07320(12) 0.77320(13) 0.33294(12) 0.0293(3) Uani 1 1 d . .
H3A H 0.570(2) -0.352(3) 0.025(2) 0.021(6) Uiso 1 1 d . .
N1 N 0.64450(16) 0.43833(18) 0.56495(16) 0.0205(4) Uani 1 1 d . .
N2 N 0.58174(16) 0.20962(17) 0.44729(16) 0.0202(3) Uani 1 1 d . .
N3 N 0.59942(17) -0.33333(19) 0.09392(18) 0.0227(4) Uani 1 1 d . .
N4 N 0.95308(16) -0.62128(18) 0.12242(16) 0.0199(3) Uani 1 1 d . .
N5 N 1.11053(16) -0.66231(18) 0.20984(16) 0.0215(4) Uani 1 1 d . .
O1 O 0.81580(13) 0.70823(15) 0.54164(13) 0.0221(3) Uani 1 1 d . .
O2 O 1.01734(14) 0.68768(16) 0.53176(15) 0.0285(3) Uani 1 1 d . .
O3 O 0.66285(15) 0.78095(16) 0.75568(15) 0.0272(3) Uani 1 1 d . .
O4 O 0.55731(16) 0.65065(16) 0.84126(15) 0.0305(4) Uani 1 1 d . .
Zn1 Zn 0.74863(2) 0.63634(2) 0.65928(2) 0.01739(8) Uani 1 1 d . .

loop_
_atom_site_aniso_label
_atom_site_aniso_U_11
_atom_site_aniso_U_22
_atom_site_aniso_U_33
_atom_site_aniso_U_23
_atom_site_aniso_U_13
_atom_site_aniso_U_12
C1 0.0214(10) 0.0199(11) 0.0341(12) 0.0052(9) 0.0105(9) 0.0061(8)
C2 0.0213(10) 0.0187(11) 0.0352(12) 0.0053(9) 0.0108(9) 0.0030(8)
C3 0.0184(9) 0.0166(10) 0.0267(10) 0.0076(8) 0.0045(8) 0.0055(8)
C4 0.0212(9) 0.0130(10) 0.0235(10) 0.0056(8) 0.0027(8) 0.0061(8)
C5 0.0173(9) 0.0189(11) 0.0318(11) 0.0094(9) 0.0037(8) 0.0066(8)
C6 0.0181(9) 0.0155(10) 0.0291(11) 0.0058(9) -0.0011(8) 0.0020(8)
C7 0.0224(10) 0.0120(10) 0.0226(10) 0.0064(8) 0.0018(8) 0.0054(8)
C8 0.0195(10) 0.0184(11) 0.0374(12) 0.0061(9) -0.0021(9) 0.0081(8)
C9 0.0211(10) 0.0153(10) 0.0338(12) 0.0027(9) -0.0066(9) 0.0040(8)
C10 0.0170(9) 0.0108(9) 0.0261(10) 0.0063(8) 0.0029(7) 0.0021(7)
C11 0.0218(9) 0.0192(10) 0.0224(10) 0.0095(8) 0.0031(8) 0.0045(8)
C12 0.0201(9) 0.0164(10) 0.0217(10) 0.0052(8) 0.0056(8) 0.0048(8)
C13 0.0178(9) 0.0118(9) 0.0250(10) 0.0060(8) 0.0031(7) 0.0045(7)
C14 0.0222(9) 0.0171(10) 0.0215(10) 0.0074(8) 0.0023(8) 0.0053(8)
C15 0.0220(9) 0.0159(10) 0.0222(10) 0.0056(8) 0.0071(8) 0.0072(8)
C16 0.0273(10) 0.0184(11) 0.0225(10) 0.0029(9) 0.0020(8) 0.0082(8)
C17 0.0257(10) 0.0167(10) 0.0279(11) 0.0043(9) 0.0032(8) 0.0090(8)
C18 0.0238(10) 0.0180(10) 0.0230(10) 0.0068(8) 0.0044(8) 0.0087(8)
C19 0.0217(9) 0.0171(10) 0.0184(9) 0.0073(8) 0.0040(7) 0.0051(8)
C20 0.0155(9) 0.0193(10) 0.0208(9) 0.0088(8) 0.0031(7) 0.0038(7)
C21 0.0181(9) 0.0181(10) 0.0233(10) 0.0066(8) 0.0063(7) 0.0063(8)
C22 0.0179(9) 0.0223(11) 0.0214(9) 0.0100(8) 0.0072(7) 0.0035(8)
C23 0.0238(10) 0.0207(11) 0.0205(10) 0.0063(8) 0.0049(8) 0.0109(8)
C24 0.0236(10) 0.0152(10) 0.0222(9) 0.0075(8) 0.0094(8) 0.0081(8)
C25 0.0189(9) 0.0199(11) 0.0280(10) 0.0104(9) 0.0086(8) 0.0067(8)
C26 0.0226(10) 0.0150(10) 0.0227(10) 0.0056(8) 0.0055(8) 0.0032(8)
F1 0.0410(7) 0.0249(7) 0.0287(7) 0.0123(6) 0.0208(6) 0.0094(6)
F2 0.0276(6) 0.0177(6) 0.0327(7) 0.0029(5) 0.0013(5) 0.0019(5)
F3 0.0183(6) 0.0276(7) 0.0430(8) 0.0085(6) 0.0071(5) 0.0094(5)
F4 0.0357(7) 0.0185(7) 0.0334(7) 0.0089(6) 0.0184(6) 0.0120(5)
N1 0.0198(8) 0.0154(9) 0.0238(8) 0.0064(7) 0.0064(7) 0.0058(7)
N2 0.0195(8) 0.0140(8) 0.0238(8) 0.0059(7) 0.0023(6) 0.0048(6)
N3 0.0261(9) 0.0158(9) 0.0212(9) 0.0031(7) -0.0023(7) 0.0086(7)
N4 0.0203(8) 0.0157(9) 0.0220(8) 0.0064(7) 0.0037(6) 0.0069(7)
N5 0.0222(8) 0.0175(9) 0.0242(9) 0.0080(7) 0.0042(7) 0.0075(7)
O1 0.0179(7) 0.0239(8) 0.0255(7) 0.0129(6) 0.0056(5) 0.0040(6)
O2 0.0247(7) 0.0260(9) 0.0414(9) 0.0189(7) 0.0098(7) 0.0115(6)
O3 0.0323(8) 0.0240(8) 0.0312(8) 0.0129(7) 0.0173(7) 0.0167(7)
O4 0.0472(10) 0.0171(8) 0.0272(8) 0.0083(7) 0.0111(7) 0.0126(7)
Zn1 0.01812(12) 0.01287(12) 0.02077(12) 0.00644(9) 0.00605(8) 0.00611(8)

loop_
_atom_type_symbol
_atom_type_description
_atom_type_scat_dispersion_real
_atom_type_scat_dispersion_imag
_atom_type_scat_source
C C 0.0033 0.0016 'International Tables Vol C Tables 4.2.6.8 and 6.1.1.4'
F F 0.0171 0.0103 'International Tables Vol C Tables 4.2.6.8 and 6.1.1.4'
H H 0.0000 0.0000 'International Tables Vol C Tables 4.2.6.8 and 6.1.1.4'
N N 0.0061 0.0033 'International Tables Vol C Tables 4.2.6.8 and 6.1.1.4'
O O 0.0106 0.0060 'International Tables Vol C Tables 4.2.6.8 and 6.1.1.4'
Zn Zn 0.2839 1.4301 'International Tables Vol C Tables 4.2.6.8 and 6.1.1.4'

loop_
_geom_angle_atom_site_label_1
_geom_angle_atom_site_label_2
_geom_angle_atom_site_label_3
_geom_angle
_geom_angle_site_symmetry_1
_geom_angle_site_symmetry_3
C2 C1 N1 109.24(19) . .
C2 C1 H1 125.4 . .
N1 C1 H1 125.4 . .
C1 C2 N2 106.61(18) . .
C1 C2 H2 126.7 . .
N2 C2 H2 126.7 . .
N1 C3 N2 110.88(18) . .
N1 C3 H3 124.6 . .
N2 C3 H3 124.6 . .
C9 C4 C5 120.14(19) . .
C9 C4 N2 119.85(18) . .
C5 C4 N2 119.98(18) . .
C4 C5 C6 119.16(19) . .
C4 C5 H5 120.4 . .
C6 C5 H5 120.4 . .
C7 C6 C5 121.28(18) . .
C7 C6 H6 119.4 . .
C5 C6 H6 119.4 . .
C6 C7 C8 118.36(19) . .
C6 C7 N3 118.78(18) . .
C8 C7 N3 122.77(19) . .
C9 C8 C7 120.9(2) . .
C9 C8 H8 119.6 . .
C7 C8 H8 119.6 . .
C8 C9 C4 120.20(19) . .
C8 C9 H9 119.9 . .
C4 C9 H9 119.9 . .
N3 C10 C15 120.84(19) . .
N3 C10 C11 120.59(19) . .
C15 C10 C11 118.47(19) . .
C12 C11 C10 120.91(19) . .
C12 C11 H11 119.5 . .
C10 C11 H11 119.5 . .
C13 C12 C11 119.34(19) . .
C13 C12 H12 120.3 . .
C11 C12 H12 120.3 . .
C12 C13 C14 120.45(19) . .
C12 C13 N4 121.22(18) . .
C14 C13 N4 118.32(18) . .
C15 C14 C13 120.03(19) . .
C15 C14 H14 120.0 . .
C13 C14 H14 120.0 . .
C14 C15 C10 120.74(19) . .
C14 C15 H15 119.6 . .
C10 C15 H15 119.6 . .
C17 C16 N4 106.64(18) . .
C17 C16 H16 126.7 . .
N4 C16 H16 126.7 . .
C16 C17 N5 108.93(19) . .
C16 C17 H17 125.5 . .
N5 C17 H17 125.5 . .
N5 C18 N4 110.96(18) . .
N5 C18 H18 124.5 . .
N4 C18 H18 124.5 . .
O2 C19 O1 128.10(19) . .
O2 C19 C20 119.24(17) . .
O1 C19 C20 112.65(17) . .
C22 C20 C21 116.17(18) . .
C22 C20 C19 121.80(17) . .
C21 C20 C19 122.02(18) . .
F4 C21 C22 118.31(17) . 2_776
F4 C21 C20 120.16(18) . .
C22 C21 C20 121.53(19) 2_776 .
F1 C22 C21 117.42(18) . 2_776
F1 C22 C20 120.26(18) . .
C21 C22 C20 122.30(18) 2_776 .
O4 C23 O3 126.7(2) . .
O4 C23 C24 119.51(18) . .
O3 C23 C24 113.80(18) . .
C25 C24 C26 116.88(18) . 2_677
C25 C24 C23 121.34(18) . .
C26 C24 C23 121.78(18) 2_677 .
F3 C25 C26 118.78(18) . .
F3 C25 C24 119.24(18) . .
C26 C25 C24 121.97(19) . .
F2 C26 C25 119.19(18) . .
F2 C26 C24 119.62(18) . 2_677
C25 C26 C24 121.15(18) . 2_677
C3 N1 C1 105.98(17) . .
C3 N1 Zn1 129.18(14) . .
C1 N1 Zn1 124.80(14) . .
C3 N2 C2 107.28(17) . .
C3 N2 C4 126.05(18) . .
C2 N2 C4 126.67(17) . .
C10 N3 C7 124.90(18) . .
C10 N3 H3A 115.8(18) . .
C7 N3 H3A 113.6(19) . .
C18 N4 C16 107.05(17) . .
C18 N4 C13 124.82(17) . .
C16 N4 C13 128.12(17) . .
C18 N5 C17 106.41(17) . .
C18 N5 Zn1 124.99(14) . 2_756
C17 N5 Zn1 128.59(15) . 2_756
C19 O1 Zn1 126.02(13) . .
C23 O3 Zn1 116.29(14) . .
O1 Zn1 O3 97.46(6) . .
O1 Zn1 N1 112.46(6) . .
O3 Zn1 N1 118.71(7) . .
O1 Zn1 N5 111.14(6) . 2_756
O3 Zn1 N5 104.75(7) . 2_756
N1 Zn1 N5 111.39(7) . 2_756

loop_
_geom_bond_atom_site_label_1
_geom_bond_atom_site_label_2
_geom_bond_distance
_geom_bond_site_symmetry_2
C1 C2 1.349(3) .
C1 N1 1.387(3) .
C1 H1 0.9300 .
C2 N2 1.377(3) .
C2 H2 0.9300 .
C3 N1 1.323(3) .
C3 N2 1.349(3) .
C3 H3 0.9300 .
C4 C9 1.383(3) .
C4 C5 1.388(3) .
C4 N2 1.437(3) .
C5 C6 1.393(3) .
C5 H5 0.9300 .
C6 C7 1.391(3) .
C6 H6 0.9300 .
C7 C8 1.392(3) .
C7 N3 1.405(3) .
C8 C9 1.383(3) .
C8 H8 0.9300 .
C9 H9 0.9300 .
C10 N3 1.393(3) .
C10 C15 1.398(3) .
C10 C11 1.400(3) .
C11 C12 1.391(3) .
C11 H11 0.9300 .
C12 C13 1.385(3) .
C12 H12 0.9300 .
C13 C14 1.389(3) .
C13 N4 1.436(3) .
C14 C15 1.378(3) .
C14 H14 0.9300 .
C15 H15 0.9300 .
C16 C17 1.356(3) .
C16 N4 1.378(3) .
C16 H16 0.9300 .
C17 N5 1.381(3) .
C17 H17 0.9300 .
C18 N5 1.318(3) .
C18 N4 1.350(3) .
C18 H18 0.9300 .
C19 O2 1.221(3) .
C19 O1 1.280(2) .
C19 C20 1.521(3) .
C20 C22 1.384(3) .
C20 C21 1.396(3) .
C21 F4 1.346(2) .
C21 C22 1.379(3) 2_776
C22 F1 1.351(2) .
C22 C21 1.379(3) 2_776
C23 O4 1.225(3) .
C23 O3 1.275(2) .
C23 C24 1.512(3) .
C24 C25 1.383(3) .
C24 C26 1.387(3) 2_677
C25 F3 1.351(2) .
C25 C26 1.375(3) .
C26 F2 1.345(2) .
C26 C24 1.387(3) 2_677
N1 Zn1 1.9889(17) .
N3 H3A 0.77(2) .
N5 Zn1 2.0030(17) 2_756
O1 Zn1 1.9509(14) .
O3 Zn1 1.9568(15) .
Zn1 N5 2.0030(17) 2_756
